data_7122654
loop_
_publ_author_name
'Zheng, Yu-Jun'
'Shi, Yong-Fang'
'Tian, Chong-Bin'
'Lin, Hua'
'Wu, Li-Ming'
'WU, XIN-TAO'
'Zhu, Qi-Long'

_publ_section_title
;
 An Unprecedented Pentanary Chalcohalide with the Mn Atoms in Two Chemical
 Environments: Unique Bonding Characteristics and Magnetic Properties
;
_journal_name_full 'Chemical Communications'
_journal_paper_doi 10.1039/C8CC08380K
_journal_year 2018
_chemical_formula_sum 'Cl Cs2 Ga3 Mn2 S7'
_chemical_formula_weight 844.73
_space_group_crystal_system orthorhombic
_space_group_IT_number 62
_space_group_name_Hall '-P 2ac 2n'
_space_group_name_H-M_alt 'P n m a'
_symmetry_space_group_name_Hall '-P 2ac 2n'
_symmetry_space_group_name_H-M 'P n m a'
_audit_creation_method SHELXL-2014/7
_audit_update_record
;
2018-08-14 deposited with the CCDC.
2018-11-27 downloaded from the CCDC.
;
_cell_angle_alpha 90
_cell_angle_beta 90
_cell_angle_gamma 90
_cell_formula_units_Z 4
_cell_length_a 6.2467(6)
_cell_length_b 7.3879(8)
_cell_length_c 33.600(3)
_cell_measurement_reflns_used 2033
_cell_measurement_temperature 293(2)
_cell_measurement_theta_max 27.4700
_cell_measurement_theta_min 2.4236
_cell_volume 1550.6(3)
_computing_structure_refinement 'SHELXL-2014/7 (Sheldrick, 2014)'
_diffrn_ambient_temperature 293(2)
_diffrn_measured_fraction_theta_full 0.989
_diffrn_measured_fraction_theta_max 0.989
_diffrn_measurement_device_type Saturn724
_diffrn_measurement_method CCD_Profile_fitting
_diffrn_radiation_type MoK\a
_diffrn_radiation_wavelength 0.71073
_diffrn_reflns_av_R_equivalents 0.0668
_diffrn_reflns_av_unetI/netI 0.0537
_diffrn_reflns_Laue_measured_fraction_full 0.989
_diffrn_reflns_Laue_measured_fraction_max 0.989
_diffrn_reflns_limit_h_max 7
_diffrn_reflns_limit_h_min -7
_diffrn_reflns_limit_k_max 8
_diffrn_reflns_limit_k_min -8
_diffrn_reflns_limit_l_max 39
_diffrn_reflns_limit_l_min -39
_diffrn_reflns_number 10052
_diffrn_reflns_point_group_measured_fraction_full 0.989
_diffrn_reflns_point_group_measured_fraction_max 0.989
_diffrn_reflns_theta_full 24.983
_diffrn_reflns_theta_max 24.983
_diffrn_reflns_theta_min 3.303
_exptl_absorpt_coefficient_mu 12.434
_exptl_absorpt_correction_T_max 1.0000
_exptl_absorpt_correction_T_min 0.5117
_exptl_absorpt_correction_type multi-scan
_exptl_crystal_colour Light-orange
_exptl_crystal_density_diffrn 3.618
_exptl_crystal_description Flake
_exptl_crystal_F_000 1528
_exptl_crystal_size_max 0.2500
_exptl_crystal_size_mid 0.1500
_exptl_crystal_size_min 0.0600
_refine_diff_density_max 1.592
_refine_diff_density_min -1.415
_refine_diff_density_rms 0.287
_refine_ls_extinction_method none
_refine_ls_goodness_of_fit_ref 1.092
_refine_ls_hydrogen_treatment undef
_refine_ls_matrix_type full
_refine_ls_number_parameters 83
_refine_ls_number_reflns 1469
_refine_ls_number_restraints 0
_refine_ls_restrained_S_all 1.092
_refine_ls_R_factor_all 0.0492
_refine_ls_R_factor_gt 0.0381
_refine_ls_shift/su_max 0.001
_refine_ls_shift/su_mean 0.000
_refine_ls_structure_factor_coef Fsqd
_refine_ls_weighting_details 'w=1/[\s^2^(Fo^2^)+(0.0441P)^2^+4.9966P] where P=(Fo^2^+2Fc^2^)/3'
_refine_ls_weighting_scheme calc
_refine_ls_wR_factor_gt 0.0944
_refine_ls_wR_factor_ref 0.1000
_reflns_Friedel_coverage 0.000
_reflns_number_gt 1275
_reflns_number_total 1469
_reflns_threshold_expression 'I > 2\s(I)'
_cod_data_source_file c8cc08380k2.cif
_cod_data_source_block Cs2Mn2Ga3S7Cl
_cod_depositor_comments
;
The following automatic conversions were performed:

'_exptl_absorpt_correction_type' value 'Multi-scan' changed to
'multi-scan' according to
/home/data/users/saulius/crontab/automatic-downloads/rss-feeds/RSC/lib/dictionaries/cif_core.dic
dictionary named 'cif_core.dic' version 2.4.2 from 2011-04-26.

Automatic conversion script
Id: cif_fix_values 4973 2017-02-22 13:04:09Z antanas 
;
_cod_database_code 7122654
_shelx_shelxl_version_number 2014/7
_shelx_space_group_comment
;
The symmetry employed for this shelxl refinement is uniquely defined
by the following loop, which should always be used as a source of
symmetry information in preference to the above space-group names.
They are only intended as comments.
;

loop_
_space_group_symop_operation_xyz
'x, y, z'
'-x+1/2, -y, z+1/2'
'-x, y+1/2, -z'
'x+1/2, -y+1/2, -z+1/2'
'-x, -y, -z'
'x-1/2, y, -z-1/2'
'x, -y-1/2, z'
'-x-1/2, y-1/2, z-1/2'

loop_
_atom_site_label
_atom_site_type_symbol
_atom_site_fract_x
_atom_site_fract_y
_atom_site_fract_z
_atom_site_U_iso_or_equiv
_atom_site_adp_type
_atom_site_occupancy
_atom_site_site_symmetry_order
_atom_site_calc_flag
_atom_site_refinement_flags_posn
_atom_site_refinement_flags_adp
_atom_site_refinement_flags_occupancy
Cs1 Cs 0.27265(13) 0.2500 0.02641(2) 0.0292(2) Uani 1 2 d S T P
Cs2 Cs 0.23197(14) 0.2500 0.71113(2) 0.0290(3) Uani 1 2 d S T P
Mn1 Mn 0.0630(3) 0.2500 0.15392(5) 0.0149(4) Uani 1 2 d S T P
Mn2 Mn 0.3530(3) 0.2500 0.58777(5) 0.0132(4) Uani 1 2 d S T P
Ga1 Ga 0.1450(2) 0.2500 0.28237(3) 0.0107(3) Uani 1 2 d S T P
Ga2 Ga 0.13780(14) 0.00385(10) 0.37622(2) 0.0116(2) Uani 1 1 d . . .
S1 S 0.2463(4) 0.2500 0.91021(7) 0.0114(6) Uani 1 2 d S T P
S2 S 0.2894(4) 0.2500 0.40663(7) 0.0125(6) Uani 1 2 d S T P
S3 S 0.2799(5) 0.2500 0.21961(7) 0.0151(6) Uani 1 2 d S T P
S4 S 0.2798(3) 0.0064(2) 0.12214(6) 0.0165(5) Uani 1 1 d . . .
S5 S 0.2818(3) 0.0013(2) 0.31330(5) 0.0136(4) Uani 1 1 d . . .
Cl Cl 0.2731(5) 0.2500 0.51931(9) 0.0340(8) Uani 1 2 d S T P

loop_
_atom_site_aniso_label
_atom_site_aniso_U_11
_atom_site_aniso_U_22
_atom_site_aniso_U_33
_atom_site_aniso_U_23
_atom_site_aniso_U_13
_atom_site_aniso_U_12
Cs1 0.0279(5) 0.0325(5) 0.0272(4) 0.000 0.0018(3) 0.000
Cs2 0.0348(6) 0.0219(4) 0.0305(4) 0.000 -0.0004(3) 0.000
Mn1 0.0132(10) 0.0129(8) 0.0185(8) 0.000 -0.0003(7) 0.000
Mn2 0.0105(9) 0.0088(8) 0.0204(8) 0.000 0.0011(7) 0.000
Ga1 0.0100(7) 0.0102(6) 0.0121(5) 0.000 -0.0010(5) 0.000
Ga2 0.0105(5) 0.0078(4) 0.0164(4) 0.0010(3) -0.0004(3) -0.0004(3)
S1 0.0139(15) 0.0062(12) 0.0142(12) 0.000 0.0015(11) 0.000
S2 0.0136(15) 0.0083(12) 0.0157(12) 0.000 -0.0019(11) 0.000
S3 0.0089(15) 0.0274(16) 0.0090(11) 0.000 -0.0003(10) 0.000
S4 0.0109(11) 0.0123(10) 0.0262(10) -0.0065(8) 0.0008(8) 0.0005(7)
S5 0.0169(12) 0.0099(9) 0.0140(9) 0.0022(7) 0.0018(8) 0.0036(7)
Cl 0.0279(19) 0.051(2) 0.0232(15) 0.000 -0.0035(13) 0.000

loop_
_atom_type_symbol
_atom_type_description
_atom_type_scat_dispersion_real
_atom_type_scat_dispersion_imag
_atom_type_scat_source
S S 0.1246 0.1234 'International Tables Vol C Tables 4.2.6.8 and 6.1.1.4'
Mn Mn 0.3368 0.7283 'International Tables Vol C Tables 4.2.6.8 and 6.1.1.4'
Ga Ga 0.2307 1.6083 'International Tables Vol C Tables 4.2.6.8 and 6.1.1.4'
Cs Cs -0.3680 2.1192 'International Tables Vol C Tables 4.2.6.8 and 6.1.1.4'
Cl Cl 0.1484 0.1585 'International Tables Vol C Tables 4.2.6.8 and 6.1.1.4'

loop_
_geom_angle_atom_site_label_1
_geom_angle_atom_site_label_2
_geom_angle_atom_site_label_3
_geom_angle
_geom_angle_site_symmetry_1
_geom_angle_site_symmetry_3
Cl Cs1 Cl 127.62(9) 6_556 6_656
Cl Cs1 S4 113.35(6) 6_556 7_565
Cl Cs1 S4 111.96(6) 6_656 7_565
Cl Cs1 S4 113.35(6) 6_556 .
Cl Cs1 S4 111.96(6) 6_656 .
S4 Cs1 S4 58.45(6) 7_565 .
Cl Cs1 Cl 84.41(5) 6_556 2_554
Cl Cs1 Cl 92.33(5) 6_656 2_554
S4 Cs1 Cl 122.87(6) 7_565 2_554
S4 Cs1 Cl 64.61(5) . 2_554
Cl Cs1 Cl 84.41(5) 6_556 2_564
Cl Cs1 Cl 92.33(5) 6_656 2_564
S4 Cs1 Cl 64.61(5) 7_565 2_564
S4 Cs1 Cl 122.87(6) . 2_564
Cl Cs1 Cl 168.50(10) 2_554 2_564
Cl Cs1 S2 62.90(6) 6_556 6_556
Cl Cs1 S2 169.47(7) 6_656 6_556
S4 Cs1 S2 59.22(5) 7_565 6_556
S4 Cs1 S2 59.22(5) . 6_556
Cl Cs1 S2 88.67(5) 2_554 6_556
Cl Cs1 S2 88.67(5) 2_564 6_556
Cl Cs1 S1 61.38(6) 6_556 1_554
Cl Cs1 S1 66.25(7) 6_656 1_554
S4 Cs1 S1 150.73(3) 7_565 1_554
S4 Cs1 S1 150.73(3) . 1_554
Cl Cs1 S1 86.13(5) 2_554 1_554
Cl Cs1 S1 86.13(5) 2_564 1_554
S2 Cs1 S1 124.28(6) 6_556 1_554
Cl Cs1 S2 171.33(7) 6_556 6_656
Cl Cs1 S2 61.04(6) 6_656 6_656
S4 Cs1 S2 59.41(4) 7_565 6_656
S4 Cs1 S2 59.41(4) . 6_656
Cl Cs1 S2 95.73(5) 2_554 6_656
Cl Cs1 S2 95.73(5) 2_564 6_656
S2 Cs1 S2 108.43(6) 6_556 6_656
S1 Cs1 S2 127.29(6) 1_554 6_656
Cl Cs1 Mn2 92.75(4) 6_556 2_564
Cl Cs1 Mn2 112.03(3) 6_656 2_564
S4 Cs1 Mn2 33.37(3) 7_565 2_564
S4 Cs1 Mn2 90.19(4) . 2_564
Cl Cs1 Mn2 150.57(5) 2_554 2_564
Cl Cs1 Mn2 33.12(5) 2_564 2_564
S2 Cs1 Mn2 64.37(2) 6_556 2_564
S1 Cs1 Mn2 118.10(2) 1_554 2_564
S2 Cs1 Mn2 82.86(3) 6_656 2_564
Cl Cs1 Mn2 92.75(4) 6_556 2_554
Cl Cs1 Mn2 112.03(3) 6_656 2_554
S4 Cs1 Mn2 90.19(4) 7_565 2_554
S4 Cs1 Mn2 33.37(3) . 2_554
Cl Cs1 Mn2 33.12(5) 2_554 2_554
Cl Cs1 Mn2 150.57(5) 2_564 2_554
S2 Cs1 Mn2 64.37(2) 6_556 2_554
S1 Cs1 Mn2 118.10(2) 1_554 2_554
S2 Cs1 Mn2 82.86(3) 6_656 2_554
Mn2 Cs1 Mn2 118.31(4) 2_564 2_554
Cl Cs1 Ga2 142.80(4) 6_556 4
Cl Cs1 Ga2 82.08(5) 6_656 4
S4 Cs1 Ga2 30.66(3) 7_565 4
S4 Cs1 Ga2 62.93(3) . 4
Cl Cs1 Ga2 120.05(5) 2_554 4
Cl Cs1 Ga2 71.05(5) 2_564 4
S2 Cs1 Ga2 88.35(4) 6_556 4
S1 Cs1 Ga2 140.14(4) 1_554 4
S2 Cs1 Ga2 31.38(3) 6_656 4
Mn2 Cs1 Ga2 51.76(2) 2_564 4
Mn2 Cs1 Ga2 95.36(3) 2_554 4
S4 Cs2 S4 64.69(6) 2 8_666
S4 Cs2 S5 95.70(5) 2 3_656
S4 Cs2 S5 63.62(4) 8_666 3_656
S4 Cs2 S5 63.62(4) 2 5_656
S4 Cs2 S5 95.70(5) 8_666 5_656
S5 Cs2 S5 61.08(6) 3_656 5_656
S4 Cs2 S3 126.72(5) 2 2_565
S4 Cs2 S3 62.05(5) 8_666 2_565
S5 Cs2 S3 61.80(5) 3_656 2_565
S5 Cs2 S3 122.72(6) 5_656 2_565
S4 Cs2 S3 62.05(5) 2 2
S4 Cs2 S3 126.72(5) 8_666 2
S5 Cs2 S3 122.72(6) 3_656 2
S5 Cs2 S3 61.80(5) 5_656 2
S3 Cs2 S3 170.88(8) 2_565 2
S4 Cs2 S5 62.50(4) 2 5_556
S4 Cs2 S5 93.51(5) 8_666 5_556
S5 Cs2 S5 154.48(6) 3_656 5_556
S5 Cs2 S5 113.93(5) 5_656 5_556
S3 Cs2 S5 119.14(6) 2_565 5_556
S3 Cs2 S5 60.82(5) 2 5_556
S4 Cs2 S5 93.51(4) 2 3_556
S4 Cs2 S5 62.50(4) 8_666 3_556
S5 Cs2 S5 113.93(5) 3_656 3_556
S5 Cs2 S5 154.48(6) 5_656 3_556
S3 Cs2 S5 60.82(5) 2_565 3_556
S3 Cs2 S5 119.14(6) 2 3_556
S5 Cs2 S5 58.53(5) 5_556 3_556
S4 Cs2 S5 175.35(4) 2 8_666
S4 Cs2 S5 119.20(4) 8_666 8_666
S5 Cs2 S5 88.53(5) 3_656 8_666
S5 Cs2 S5 117.23(5) 5_656 8_666
S3 Cs2 S5 57.17(5) 2_565 8_666
S3 Cs2 S5 113.95(5) 2 8_666
S5 Cs2 S5 113.83(5) 5_556 8_666
S5 Cs2 S5 86.51(5) 3_556 8_666
S4 Cs2 S5 119.20(4) 2 2
S4 Cs2 S5 175.35(4) 8_666 2
S5 Cs2 S5 117.23(5) 3_656 2
S5 Cs2 S5 88.53(5) 5_656 2
S3 Cs2 S5 113.95(5) 2_565 2
S3 Cs2 S5 57.17(5) 2 2
S5 Cs2 S5 86.51(5) 5_556 2
S5 Cs2 S5 113.83(5) 3_556 2
S5 Cs2 S5 56.79(5) 8_666 2
S4 Cs2 Cs2 121.73(4) 2 6_557
S4 Cs2 Cs2 121.73(4) 8_666 6_557
S5 Cs2 Cs2 141.45(3) 3_656 6_557
S5 Cs2 Cs2 141.45(3) 5_656 6_557
S3 Cs2 Cs2 86.29(4) 2_565 6_557
S3 Cs2 Cs2 86.29(4) 2 6_557
S5 Cs2 Cs2 59.36(3) 5_556 6_557
S5 Cs2 Cs2 59.36(3) 3_556 6_557
S5 Cs2 Cs2 54.48(4) 8_666 6_557
S5 Cs2 Cs2 54.48(3) 2 6_557
S4 Cs2 Cs2 123.90(4) 2 6_657
S4 Cs2 Cs2 123.90(4) 8_666 6_657
S5 Cs2 Cs2 60.42(3) 3_656 6_657
S5 Cs2 Cs2 60.42(3) 5_656 6_657
S3 Cs2 Cs2 88.06(4) 2_565 6_657
S3 Cs2 Cs2 88.06(4) 2 6_657
S5 Cs2 Cs2 141.91(3) 5_556 6_657
S5 Cs2 Cs2 141.91(3) 3_556 6_657
S5 Cs2 Cs2 56.82(4) 8_666 6_657
S5 Cs2 Cs2 56.82(4) 2 6_657
Cs2 Cs2 Cs2 100.19(3) 6_557 6_657
S4 Mn1 S4 92.45(10) . 7_565
S4 Mn1 S3 94.63(8) . .
S4 Mn1 S3 94.63(8) 7_565 .
S4 Mn1 S2 91.24(7) . 6_556
S4 Mn1 S2 91.23(7) 7_565 6_556
S3 Mn1 S2 171.51(11) . 6_556
S4 Mn1 S5 92.05(6) . 6_556
S4 Mn1 S5 173.56(9) 7_565 6_556
S3 Mn1 S5 89.60(7) . 6_556
S2 Mn1 S5 84.06(7) 6_556 6_556
S4 Mn1 S5 173.56(9) . 4_455
S4 Mn1 S5 92.05(6) 7_565 4_455
S3 Mn1 S5 89.60(7) . 4_455
S2 Mn1 S5 84.06(7) 6_556 4_455
S5 Mn1 S5 83.10(9) 6_556 4_455
S4 Mn1 Cs2 129.90(7) . 2_564
S4 Mn1 Cs2 54.34(5) 7_565 2_564
S3 Mn1 Cs2 58.01(2) . 2_564
S2 Mn1 Cs2 121.80(2) 6_556 2_564
S5 Mn1 Cs2 124.99(6) 6_556 2_564
S5 Mn1 Cs2 56.54(4) 4_455 2_564
S4 Mn1 Cs2 54.34(5) . 2_554
S4 Mn1 Cs2 129.90(7) 7_565 2_554
S3 Mn1 Cs2 58.01(2) . 2_554
S2 Mn1 Cs2 121.80(2) 6_556 2_554
S5 Mn1 Cs2 56.54(4) 6_556 2_554
S5 Mn1 Cs2 124.99(6) 4_455 2_554
Cs2 Mn1 Cs2 115.96(4) 2_564 2_554
S4 Mn1 Cs1 55.36(5) . .
S4 Mn1 Cs1 55.36(5) 7_565 .
S3 Mn1 Cs1 131.46(8) . .
S2 Mn1 Cs1 57.03(6) 6_556 .
S5 Mn1 Cs1 124.44(5) 6_556 .
S5 Mn1 Cs1 124.44(5) 4_455 .
Cs2 Mn1 Cs1 109.64(3) 2_564 .
Cs2 Mn1 Cs1 109.64(3) 2_554 .
Cl Mn2 S4 113.72(8) . 8_666
Cl Mn2 S4 113.72(8) . 2
S4 Mn2 S4 106.20(11) 8_666 2
Cl Mn2 S1 103.83(12) . 6_657
S4 Mn2 S1 109.67(7) 8_666 6_657
S4 Mn2 S1 109.67(7) 2 6_657
Cl Mn2 Cs2 157.42(10) . .
S4 Mn2 Cs2 57.14(6) 8_666 .
S4 Mn2 Cs2 57.14(6) 2 .
S1 Mn2 Cs2 98.75(7) 6_657 .
Cl Mn2 Cs1 59.54(2) . 2
S4 Mn2 Cs1 148.91(8) 8_666 2
S4 Mn2 Cs1 58.88(5) 2 2
S1 Mn2 Cs1 101.28(4) 6_657 2
Cs2 Mn2 Cs1 116.02(2) . 2
Cl Mn2 Cs1 59.54(2) . 2_565
S4 Mn2 Cs1 58.88(5) 8_666 2_565
S4 Mn2 Cs1 148.91(8) 2 2_565
S1 Mn2 Cs1 101.28(4) 6_657 2_565
Cs2 Mn2 Cs1 116.02(2) . 2_565
Cs1 Mn2 Cs1 118.31(4) 2 2_565
S3 Ga1 S5 106.53(7) . .
S3 Ga1 S5 106.53(7) . 7_565
S5 Ga1 S5 107.58(11) . 7_565
S3 Ga1 S3 110.11(9) . 6_556
S5 Ga1 S3 112.85(7) . 6_556
S5 Ga1 S3 112.85(7) 7_565 6_556
S3 Ga1 Cs2 104.21(4) . 5_556
S5 Ga1 Cs2 59.95(5) . 5_556
S5 Ga1 Cs2 149.11(6) 7_565 5_556
S3 Ga1 Cs2 57.642(18) 6_556 5_556
S3 Ga1 Cs2 104.21(4) . 5_566
S5 Ga1 Cs2 149.11(6) . 5_566
S5 Ga1 Cs2 59.95(5) 7_565 5_566
S3 Ga1 Cs2 57.642(17) 6_556 5_566
Cs2 Ga1 Cs2 114.74(3) 5_556 5_566
S4 Ga2 S2 113.31(9) 6_556 .
S4 Ga2 S5 114.46(8) 6_556 .
S2 Ga2 S5 104.79(8) . .
S4 Ga2 S1 107.92(9) 6_556 2_554
S2 Ga2 S1 107.10(8) . 2_554
S5 Ga2 S1 108.97(8) . 2_554
S4 Ga2 Cs2 57.89(6) 6_556 5_556
S2 Ga2 Cs2 153.89(6) . 5_556
S5 Ga2 Cs2 64.31(5) . 5_556
S1 Ga2 Cs2 98.98(6) 2_554 5_556
S4 Ga2 Cs1 57.18(5) 6_556 6_556
S2 Ga2 Cs1 63.44(7) . 6_556
S5 Ga2 Cs1 153.38(5) . 6_556
S1 Ga2 Cs1 97.52(6) 2_554 6_556
Cs2 Ga2 Cs1 115.01(3) 5_556 6_556
Ga2 S1 Ga2 108.41(11) 2 8_666
Ga2 S1 Mn2 109.07(8) 2 6_557
Ga2 S1 Mn2 109.07(8) 8_666 6_557
Ga2 S1 Cs1 118.71(6) 2 1_556
Ga2 S1 Cs1 118.71(6) 8_666 1_556
Mn2 S1 Cs1 90.83(8) 6_557 1_556
Ga2 S2 Ga2 105.09(11) 7_565 .
Ga2 S2 Mn1 85.66(8) 7_565 6_656
Ga2 S2 Mn1 85.66(8) . 6_656
Ga2 S2 Cs1 126.73(6) 7_565 6_656
Ga2 S2 Cs1 126.73(6) . 6_656
Mn1 S2 Cs1 86.66(8) 6_656 6_656
Ga2 S2 Cs1 85.18(7) 7_565 6_556
Ga2 S2 Cs1 85.18(7) . 6_556
Mn1 S2 Cs1 164.91(10) 6_656 6_556
Cs1 S2 Cs1 108.43(6) 6_656 6_556
Ga1 S3 Ga1 113.46(11) . 6_656
Ga1 S3 Mn1 126.67(13) . .
Ga1 S3 Mn1 119.87(11) 6_656 .
Ga1 S3 Cs2 93.67(4) . 2_554
Ga1 S3 Cs2 91.02(5) 6_656 2_554
Mn1 S3 Cs2 85.64(4) . 2_554
Ga1 S3 Cs2 93.67(4) . 2_564
Ga1 S3 Cs2 91.02(5) 6_656 2_564
Mn1 S3 Cs2 85.64(4) . 2_564
Cs2 S3 Cs2 170.88(8) 2_554 2_564
Ga2 S4 Mn2 110.82(9) 6_656 2_554
Ga2 S4 Mn1 122.59(9) 6_656 .
Mn2 S4 Mn1 126.58(10) 2_554 .
Ga2 S4 Cs2 89.75(7) 6_656 2_554
Mn2 S4 Cs2 88.67(6) 2_554 2_554
Mn1 S4 Cs2 90.76(6) . 2_554
Ga2 S4 Cs1 92.16(6) 6_656 .
Mn2 S4 Cs1 87.74(6) 2_554 .
Mn1 S4 Cs1 90.83(6) . .
Cs2 S4 Cs1 176.35(6) 2_554 .
Ga1 S5 Ga2 105.45(8) . .
Ga1 S5 Mn1 83.34(6) . 6_656
Ga2 S5 Mn1 82.93(7) . 6_656
Ga1 S5 Cs2 128.27(8) . 5_656
Ga2 S5 Cs2 122.45(7) . 5_656
Mn1 S5 Cs2 84.21(6) 6_656 5_656
Ga1 S5 Cs2 88.78(7) . 5_556
Ga2 S5 Cs2 82.65(6) . 5_556
Mn1 S5 Cs2 161.10(7) 6_656 5_556
Cs2 S5 Cs2 113.94(5) 5_656 5_556
Ga1 S5 Cs2 88.51(6) . 2_554
Ga2 S5 Cs2 143.57(7) . 2_554
Mn1 S5 Cs2 132.76(7) 6_656 2_554
Cs2 S5 Cs2 65.10(3) 5_656 2_554
Cs2 S5 Cs2 63.82(3) 5_556 2_554
Mn2 Cl Cs1 103.96(11) . 6_656
Mn2 Cl Cs1 128.42(13) . 6_556
Cs1 Cl Cs1 127.62(9) 6_656 6_556
Mn2 Cl Cs1 87.34(5) . 2
Cs1 Cl Cs1 95.59(5) 6_656 2
Cs1 Cl Cs1 87.67(5) 6_556 2
Mn2 Cl Cs1 87.34(5) . 2_565
Cs1 Cl Cs1 95.59(5) 6_656 2_565
Cs1 Cl Cs1 87.67(5) 6_556 2_565
Cs1 Cl Cs1 168.50(10) 2 2_565

loop_
_geom_bond_atom_site_label_1
_geom_bond_atom_site_label_2
_geom_bond_distance
_geom_bond_site_symmetry_2
Cs1 Cl 3.478(3) 6_556
Cs1 Cl 3.483(3) 6_656
Cs1 S4 3.686(2) 7_565
Cs1 S4 3.686(2) .
Cs1 Cl 3.7126(5) 2_554
Cs1 Cl 3.7126(5) 2_564
Cs1 S2 3.765(3) 6_556
Cs1 S1 3.908(3) 1_554
Cs1 S2 3.935(3) 6_656
Cs1 Mn2 4.3025(10) 2_564
Cs1 Mn2 4.3025(10) 2_554
Cs1 Ga2 4.3834(11) 4
Cs2 S4 3.540(2) 2
Cs2 S4 3.540(2) 8_666
Cs2 S5 3.653(2) 3_656
Cs2 S5 3.653(2) 5_656
Cs2 S3 3.7057(5) 2_565
Cs2 S3 3.7057(5) 2
Cs2 S5 3.797(2) 5_556
Cs2 S5 3.797(2) 3_556
Cs2 S5 3.904(2) 8_666
Cs2 S5 3.904(2) 2
Cs2 Cs2 4.0715(10) 6_557
Cs2 Cs2 4.0715(10) 6_657
Mn1 S4 2.493(2) .
Mn1 S4 2.493(2) 7_565
Mn1 S3 2.590(3) .
Mn1 S2 2.657(3) 6_556
Mn1 S5 2.771(2) 6_556
Mn1 S5 2.771(2) 4_455
Mn1 Cs2 4.3567(10) 2_564
Mn1 Cs2 4.3567(10) 2_554
Mn2 Cl 2.354(3) .
Mn2 S4 2.368(2) 8_666
Mn2 S4 2.368(2) 2
Mn2 S1 2.458(3) 6_657
Mn2 Cs1 4.3025(10) 2
Mn2 Cs1 4.3025(10) 2_565
Ga1 S3 2.271(3) .
Ga1 S5 2.2777(19) .
Ga1 S5 2.2777(19) 7_565
Ga1 S3 2.281(3) 6_556
Ga1 Cs2 4.3862(9) 5_556
Ga1 Cs2 4.3862(9) 5_566
Ga2 S4 2.237(2) 6_556
Ga2 S2 2.2909(18) .
Ga2 S5 2.297(2) .
Ga2 S1 2.3121(17) 2_554
Ga2 Cs2 4.1794(11) 5_556
Ga2 Cs1 4.3834(11) 6_556
S1 Ga2 2.3121(17) 2
S1 Ga2 2.3121(17) 8_666
S1 Mn2 2.458(3) 6_557
S1 Cs1 3.908(3) 1_556
S2 Ga2 2.2908(17) 7_565
S2 Mn1 2.657(3) 6_656
S2 Cs1 3.765(3) 6_656
S2 Cs1 3.935(3) 6_556
S3 Ga1 2.282(3) 6_656
S3 Cs2 3.7057(5) 2_554
S3 Cs2 3.7057(4) 2_564
S4 Ga2 2.237(2) 6_656
S4 Mn2 2.369(2) 2_554
S4 Cs2 3.540(2) 2_554
S5 Mn1 2.771(2) 6_656
S5 Cs2 3.653(2) 5_656
S5 Cs2 3.797(2) 5_556
S5 Cs2 3.9036(19) 2_554
Cl Cs1 3.478(3) 6_656
Cl Cs1 3.483(3) 6_556
Cl Cs1 3.7126(5) 2
Cl Cs1 3.7126(5) 2_565
